data_4511130
loop_
_publ_author_name
'Li, Ming-Xing'
'Wang, Hui'
'Liang, Sheng-Wen'
'Shao, Min'
'He, Xiang'
'Wang, Zhao-Xi'
'Zhu, Shou-Rong'

_publ_section_title
;
 Solvothermal Synthesis and Diverse Coordinate Structures of a Series of
 Luminescent Copper(I) Thiocyanate Coordination Polymers Based on
 N-Heterocyclic Ligands
;
_journal_issue 11
_journal_name_full 'Crystal Growth &amp; Design'
_journal_page_first 4626
_journal_page_last 4633
_journal_paper_doi 10.1021/cg900079p
_journal_volume 9
_journal_year 2009
_chemical_formula_sum 'C14 H9 Cu2 N5 S2'
_chemical_formula_weight 438.46
_chemical_name_systematic ?
_space_group_IT_number 4
_symmetry_cell_setting monoclinic
_symmetry_space_group_name_Hall 'P 2yb'
_symmetry_space_group_name_H-M 'P 1 21 1'
_atom_sites_solution_hydrogens geom
_atom_sites_solution_primary direct
_atom_sites_solution_secondary difmap
_audit_creation_method SHELXL-97
_audit_update_record
;
2008-07-31 # Formatted by publCIF
;
_cell_angle_alpha 90.00
_cell_angle_beta 95.156(2)
_cell_angle_gamma 90.00
_cell_formula_units_Z 2
_cell_length_a 5.8910(9)
_cell_length_b 14.382(2)
_cell_length_c 8.6385(12)
_cell_measurement_reflns_used 1788
_cell_measurement_temperature 273(2)
_cell_measurement_theta_max 25.57
_cell_measurement_theta_min 2.37
_cell_volume 728.93(18)
_computing_cell_refinement 'Bruker SMART'
_computing_data_collection 'Bruker SMART'
_computing_data_reduction 'Bruker SAINT'
_computing_molecular_graphics 'Bruker SHELXTL'
_computing_publication_material 'Bruker SHELXTL'
_computing_structure_refinement 'SHELXL-97 (Sheldrick, 1997)'
_computing_structure_solution 'SHELXS-97 (Sheldrick, 1990)'
_diffrn_ambient_temperature 273(2)
_diffrn_measured_fraction_theta_full 0.999
_diffrn_measured_fraction_theta_max 0.999
_diffrn_measurement_device_type 'CCD area detector'
_diffrn_measurement_method 'phi and omega scans'
_diffrn_radiation_monochromator graphite
_diffrn_radiation_source 'fine-focus sealed tube'
_diffrn_radiation_type MoK\a
_diffrn_radiation_wavelength 0.71073
_diffrn_reflns_av_R_equivalents 0.0210
_diffrn_reflns_av_sigmaI/netI 0.0520
_diffrn_reflns_limit_h_max 6
_diffrn_reflns_limit_h_min -7
_diffrn_reflns_limit_k_max 17
_diffrn_reflns_limit_k_min -16
_diffrn_reflns_limit_l_max 5
_diffrn_reflns_limit_l_min -10
_diffrn_reflns_number 3782
_diffrn_reflns_theta_full 25.04
_diffrn_reflns_theta_max 25.04
_diffrn_reflns_theta_min 2.37
_exptl_absorpt_coefficient_mu 3.207
_exptl_absorpt_correction_T_max 0.5960
_exptl_absorpt_correction_T_min 0.4463
_exptl_absorpt_correction_type multi-scan
_exptl_absorpt_process_details sadabs
_exptl_crystal_colour yellow
_exptl_crystal_density_diffrn 1.998
_exptl_crystal_density_method 'not measured'
_exptl_crystal_description rod
_exptl_crystal_F_000 436
_exptl_crystal_size_max 0.30
_exptl_crystal_size_mid 0.20
_exptl_crystal_size_min 0.18
_refine_diff_density_max 0.468
_refine_diff_density_min -0.504
_refine_diff_density_rms 0.068
_refine_ls_abs_structure_details 'Flack H D (1983), Acta Cryst. A39, 876-881'
_refine_ls_abs_structure_Flack 0.042(14)
_refine_ls_extinction_method none
_refine_ls_goodness_of_fit_ref 1.024
_refine_ls_hydrogen_treatment constr
_refine_ls_matrix_type full
_refine_ls_number_parameters 208
_refine_ls_number_reflns 2461
_refine_ls_number_restraints 1
_refine_ls_restrained_S_all 1.024
_refine_ls_R_factor_all 0.0359
_refine_ls_R_factor_gt 0.0312
_refine_ls_shift/su_max 0.001
_refine_ls_shift/su_mean 0.000
_refine_ls_structure_factor_coef Fsqd
_refine_ls_weighting_details 'calc w=1/[\s^2^(Fo^2^)+(0.0160P)^2^+0.0000P] where P=(Fo^2^+2Fc^2^)/3'
_refine_ls_weighting_scheme calc
_refine_ls_wR_factor_gt 0.0591
_refine_ls_wR_factor_ref 0.0621
_reflns_number_gt 2220
_reflns_number_total 2461
_reflns_threshold_expression >2sigma(I)
_cod_data_source_file cg900079p_si_003.cif
_cod_data_source_block complex_5
_cod_depositor_comments
;
The following automatic conversions were performed:

'_symmetry_cell_setting' value 'Monoclinic' changed to 'monoclinic'
according to
/usr/data/users/saulius/automatic-downloads/retrospective/ACS/lib/dictionaries/cif_core.dic
dictionary named 'cif_core.dic' version 2.4.2 from 2011-04-26.

Automatic conversion script
Id: cif_fix_values 2281 2013-09-26 08:29:07Z andrius 
;
_cod_original_cell_volume 728.95(18)
_cod_original_sg_symbol_H-M P2(1)
_cod_database_code 4511130

loop_
_symmetry_equiv_pos_as_xyz
'x, y, z'
'-x, y+1/2, -z'

loop_
_atom_site_label
_atom_site_type_symbol
_atom_site_fract_x
_atom_site_fract_y
_atom_site_fract_z
_atom_site_U_iso_or_equiv
_atom_site_adp_type
_atom_site_occupancy
_atom_site_symmetry_multiplicity
_atom_site_calc_flag
_atom_site_refinement_flags
Cu1 Cu 0.68772(9) 0.83509(4) 0.07359(6) 0.03360(17) Uani 1 1 d .
Cu2 Cu 1.02602(9) 0.59675(4) 0.11831(8) 0.04199(19) Uani 1 1 d .
S1 S 0.93619(18) 0.73817(8) -0.06569(13) 0.0271(3) Uani 1 1 d .
S2 S 0.7305(2) 1.00074(9) 0.01354(18) 0.0416(4) Uani 1 1 d .
C1 C 0.9881(7) 0.8761(3) 0.3573(5) 0.0231(10) Uani 1 1 d .
C2 C 1.1431(7) 0.9254(3) 0.2749(5) 0.0254(10) Uani 1 1 d .
H2 H 1.1238 0.9298 0.1671 0.031 Uiso 1 1 calc R
C3 C 1.3243(8) 0.9671(3) 0.3584(6) 0.0314(11) Uani 1 1 d .
H3 H 1.4305 0.9996 0.3060 0.038 Uiso 1 1 calc R
C4 C 1.3532(7) 0.9618(3) 0.5221(5) 0.0306(12) Uani 1 1 d .
H4 H 1.4759 0.9922 0.5752 0.037 Uiso 1 1 calc R
C5 C 1.2053(7) 0.9131(3) 0.6049(5) 0.0282(11) Uani 1 1 d .
H5 H 1.2257 0.9086 0.7127 0.034 Uiso 1 1 calc R
C6 C 1.0219(7) 0.8706(3) 0.5183(5) 0.0238(10) Uani 1 1 d .
C7 C 0.7165(7) 0.7902(3) 0.4317(5) 0.0206(10) Uani 1 1 d .
C8 C 0.5163(7) 0.7300(3) 0.4431(5) 0.0219(10) Uani 1 1 d .
C9 C 0.3929(7) 0.6959(3) 0.3096(5) 0.0239(10) Uani 1 1 d .
H9 H 0.4446 0.7095 0.2135 0.029 Uiso 1 1 calc R
C10 C 0.1341(7) 0.6233(3) 0.4526(6) 0.0299(12) Uani 1 1 d .
H10 H 0.0016 0.5886 0.4566 0.036 Uiso 1 1 calc R
C11 C 0.2508(8) 0.6506(3) 0.5896(5) 0.0316(11) Uani 1 1 d .
H11 H 0.2020 0.6318 0.6841 0.038 Uiso 1 1 calc R
C12 C 0.4423(7) 0.7066(3) 0.5862(5) 0.0300(11) Uani 1 1 d .
H12 H 0.5194 0.7280 0.6779 0.036 Uiso 1 1 calc R
C13 C 1.2017(8) 0.7778(3) -0.0436(5) 0.0251(10) Uani 1 1 d .
C14 C 0.4685(7) 1.0315(3) -0.0495(6) 0.0260(10) Uani 1 1 d .
N1 N 0.7954(5) 0.8251(3) 0.3046(4) 0.0223(8) Uani 1 1 d .
N2 N 0.8472(6) 0.8174(2) 0.5623(4) 0.0252(9) Uani 1 1 d .
H2A H 0.8234 0.8035 0.6563 0.030 Uiso 1 1 calc R
N3 N 0.2033(6) 0.6446(3) 0.3132(4) 0.0266(9) Uani 1 1 d .
N4 N 1.3860(6) 0.8033(3) -0.0243(5) 0.0338(10) Uani 1 1 d .
N5 N 0.2820(6) 1.0535(3) -0.0906(5) 0.0311(9) Uani 1 1 d .

loop_
_atom_site_aniso_label
_atom_site_aniso_U_11
_atom_site_aniso_U_22
_atom_site_aniso_U_33
_atom_site_aniso_U_23
_atom_site_aniso_U_13
_atom_site_aniso_U_12
Cu1 0.0233(3) 0.0473(4) 0.0290(3) -0.0001(3) -0.0040(2) -0.0049(3)
Cu2 0.0253(3) 0.0514(4) 0.0480(4) -0.0074(3) -0.0037(3) -0.0125(3)
S1 0.0200(6) 0.0348(7) 0.0263(7) 0.0002(5) 0.0012(5) -0.0017(5)
S2 0.0199(6) 0.0364(7) 0.0672(10) 0.0188(7) -0.0041(6) -0.0007(5)
C1 0.018(2) 0.026(2) 0.025(3) -0.001(2) -0.0022(19) 0.0012(18)
C2 0.023(2) 0.033(3) 0.021(3) 0.002(2) 0.003(2) 0.001(2)
C3 0.024(2) 0.031(3) 0.040(3) 0.001(2) 0.009(2) -0.003(2)
C4 0.023(2) 0.028(3) 0.038(3) 0.000(2) -0.010(2) -0.004(2)
C5 0.030(2) 0.028(3) 0.024(3) -0.003(2) -0.010(2) -0.005(2)
C6 0.023(2) 0.022(3) 0.025(3) -0.003(2) -0.0024(19) 0.0001(19)
C7 0.018(2) 0.023(2) 0.021(2) -0.0007(19) -0.0001(19) 0.0007(18)
C8 0.016(2) 0.027(2) 0.023(2) 0.001(2) 0.0016(18) 0.0058(19)
C9 0.022(2) 0.027(2) 0.022(2) 0.004(2) 0.0022(19) -0.0020(19)
C10 0.021(2) 0.024(3) 0.046(3) 0.002(2) 0.008(2) -0.0031(18)
C11 0.036(3) 0.029(3) 0.031(3) 0.004(2) 0.011(2) -0.004(2)
C12 0.027(2) 0.040(3) 0.022(3) 0.001(2) 0.001(2) -0.004(2)
C13 0.028(3) 0.024(2) 0.023(3) 0.0044(19) 0.000(2) 0.003(2)
C14 0.019(2) 0.026(2) 0.033(3) -0.001(2) 0.001(2) 0.0014(19)
N1 0.0203(18) 0.026(2) 0.0197(19) 0.0013(17) -0.0026(15) 0.0012(16)
N2 0.028(2) 0.030(2) 0.0168(19) 0.0017(17) -0.0012(15) -0.0042(16)
N3 0.0196(19) 0.029(2) 0.031(2) 0.0015(18) -0.0002(17) -0.0037(16)
N4 0.022(2) 0.046(3) 0.033(2) 0.006(2) -0.0034(18) -0.0033(18)
N5 0.025(2) 0.035(2) 0.033(2) -0.0042(19) -0.0006(19) 0.0039(17)

loop_
_atom_type_symbol
_atom_type_description
_atom_type_scat_dispersion_real
_atom_type_scat_dispersion_imag
_atom_type_scat_source
C C 0.0033 0.0016 'International Tables Vol C Tables 4.2.6.8 and 6.1.1.4'
H H 0.0000 0.0000 'International Tables Vol C Tables 4.2.6.8 and 6.1.1.4'
N N 0.0061 0.0033 'International Tables Vol C Tables 4.2.6.8 and 6.1.1.4'
S S 0.1246 0.1234 'International Tables Vol C Tables 4.2.6.8 and 6.1.1.4'
Cu Cu 0.3201 1.2651 'International Tables Vol C Tables 4.2.6.8 and 6.1.1.4'

loop_
_geom_angle_atom_site_label_1
_geom_angle_atom_site_label_2
_geom_angle_atom_site_label_3
_geom_angle
_geom_angle_site_symmetry_1
_geom_angle_site_symmetry_3
N4 Cu1 N1 126.64(15) 1_455 .
N4 Cu1 S1 102.58(13) 1_455 .
N1 Cu1 S1 107.26(10) . .
N4 Cu1 S2 104.02(12) 1_455 .
N1 Cu1 S2 104.20(11) . .
S1 Cu1 S2 112.08(5) . .
N5 Cu2 N3 128.93(16) 2_645 1_655
N5 Cu2 S2 111.17(13) 2_645 2_745
N3 Cu2 S2 108.09(11) 1_655 2_745
N5 Cu2 S1 92.23(12) 2_645 .
N3 Cu2 S1 107.70(11) 1_655 .
S2 Cu2 S1 105.16(5) 2_745 .
C13 S1 Cu1 110.54(17) . .
C13 S1 Cu2 93.48(16) . .
Cu1 S1 Cu2 104.19(5) . .
C14 S2 Cu2 105.97(17) . 2_755
C14 S2 Cu1 102.67(17) . .
Cu2 S2 Cu1 138.49(7) 2_755 .
C6 C1 N1 109.7(4) . .
C6 C1 C2 119.8(4) . .
N1 C1 C2 130.5(4) . .
C3 C2 C1 117.8(4) . .
C3 C2 H2 121.1 . .
C1 C2 H2 121.1 . .
C2 C3 C4 121.4(4) . .
C2 C3 H3 119.3 . .
C4 C3 H3 119.3 . .
C5 C4 C3 121.8(4) . .
C5 C4 H4 119.1 . .
C3 C4 H4 119.1 . .
C4 C5 C6 116.2(4) . .
C4 C5 H5 121.9 . .
C6 C5 H5 121.9 . .
N2 C6 C1 105.5(4) . .
N2 C6 C5 131.5(4) . .
C1 C6 C5 123.0(4) . .
N1 C7 N2 111.2(4) . .
N1 C7 C8 128.2(4) . .
N2 C7 C8 120.6(4) . .
C12 C8 C9 118.0(4) . .
C12 C8 C7 121.3(4) . .
C9 C8 C7 120.7(4) . .
N3 C9 C8 123.1(4) . .
N3 C9 H9 118.4 . .
C8 C9 H9 118.4 . .
N3 C10 C11 122.7(4) . .
N3 C10 H10 118.7 . .
C11 C10 H10 118.7 . .
C10 C11 C12 119.6(4) . .
C10 C11 H11 120.2 . .
C12 C11 H11 120.2 . .
C11 C12 C8 118.7(4) . .
C11 C12 H12 120.7 . .
C8 C12 H12 120.7 . .
N4 C13 S1 177.7(4) . .
N5 C14 S2 178.5(4) . .
C7 N1 C1 105.3(3) . .
C7 N1 Cu1 137.1(3) . .
C1 N1 Cu1 117.0(3) . .
C6 N2 C7 108.3(4) . .
C6 N2 H2A 125.8 . .
C7 N2 H2A 125.8 . .
C10 N3 C9 117.9(4) . .
C10 N3 Cu2 119.6(3) . 1_455
C9 N3 Cu2 122.5(3) . 1_455
C13 N4 Cu1 162.4(4) . 1_655
C14 N5 Cu2 169.2(4) . 2_655

loop_
_geom_bond_atom_site_label_1
_geom_bond_atom_site_label_2
_geom_bond_distance
_geom_bond_site_symmetry_2
Cu1 N4 1.952(4) 1_455
Cu1 N1 2.044(3) .
Cu1 S1 2.4187(13) .
Cu1 S2 2.4561(14) .
Cu2 N5 1.913(4) 2_645
Cu2 N3 2.020(4) 1_655
Cu2 S2 2.3568(14) 2_745
Cu2 S1 2.6062(14) .
S1 C13 1.660(5) .
S2 C14 1.650(4) .
S2 Cu2 2.3568(14) 2_755
C1 C6 1.389(6) .
C1 N1 1.393(5) .
C1 C2 1.400(6) .
C2 C3 1.372(6) .
C2 H2 0.9300 .
C3 C4 1.411(7) .
C3 H3 0.9300 .
C4 C5 1.368(6) .
C4 H4 0.9300 .
C5 C6 1.399(6) .
C5 H5 0.9300 .
C6 N2 1.363(5) .
C7 N1 1.329(5) .
C7 N2 1.365(5) .
C7 C8 1.473(6) .
C8 C12 1.388(6) .
C8 C9 1.396(6) .
C9 N3 1.342(5) .
C9 H9 0.9300 .
C10 N3 1.341(6) .
C10 C11 1.371(7) .
C10 H10 0.9300 .
C11 C12 1.388(6) .
C11 H11 0.9300 .
C12 H12 0.9300 .
C13 N4 1.144(5) .
C14 N5 1.168(5) .
N2 H2A 0.8600 .
N3 Cu2 2.020(4) 1_455
N4 Cu1 1.952(4) 1_655
N5 Cu2 1.912(4) 2_655

loop_
_geom_hbond_atom_site_label_D
_geom_hbond_atom_site_label_H
_geom_hbond_atom_site_label_A
_geom_hbond_distance_DH
_geom_hbond_distance_HA
_geom_hbond_distance_DA
_geom_hbond_angle_DHA
_geom_hbond_site_symmetry_A
N2 H2A S1 0.86 2.61 3.406(4) 154.6 1_556
